data_2201953
loop_
_publ_author_name
' Natalie Bratych '
' Kathryn Hassall '
' Jonathan White '

_publ_section_title
;
 Redetermination of the structure of diferrocenyl ketone at low
 temperature
;
_journal_issue 1
_journal_name_full 'Acta Crystallographica Section E'
_journal_page_first m33
_journal_page_last m35
_journal_paper_doi 10.1107/S1600536802022262
_journal_volume 59
_journal_year 2003
_chemical_formula_iupac '[Fe2 (C5 H5)2 (C11 H8 O1)]'
_chemical_formula_moiety 'C21 H18 Fe2 O'
_chemical_formula_sum 'C21 H18 Fe2 O'
_chemical_formula_weight 398.05
_chemical_melting_point 211.5
_chemical_name_systematic ?
_space_group_IT_number 13
_symmetry_cell_setting monoclinic
_symmetry_space_group_name_Hall '-P 2yc'
_symmetry_space_group_name_H-M 'P 1 2/c 1'
_atom_sites_solution_hydrogens geom
_atom_sites_solution_primary direct
_atom_sites_solution_secondary difmap
_audit_creation_method SHELXL-97
_cell_angle_alpha 90.00
_cell_angle_beta 110.835(2)
_cell_angle_gamma 90.00
_cell_formula_units_Z 2
_cell_length_a 10.4058(11)
_cell_length_b 6.1448(7)
_cell_length_c 12.9773(14)
_cell_measurement_reflns_used 2038
_cell_measurement_temperature 130.0(2)
_cell_measurement_theta_max 28.75
_cell_measurement_theta_min 3.27
_cell_volume 775.53(15)
_computing_cell_refinement SMART
_computing_data_collection 'SMART (Bruker, 2000)'
_computing_data_reduction 'SAINT (Bruker, 1999)'
_computing_molecular_graphics SHELXTL
_computing_publication_material SHELXTL
_computing_structure_refinement SHELXTL
_computing_structure_solution 'SHELXTL (Bruker, 1997)'
_diffrn_ambient_temperature 130.0(2)
_diffrn_measured_fraction_theta_full 0.997
_diffrn_measured_fraction_theta_max 0.997
_diffrn_measurement_device_type 'Bruker SMART CCD area-detector'
_diffrn_measurement_method '\f and  \w'
_diffrn_radiation_monochromator graphite
_diffrn_radiation_source 'fine-focus sealed tube'
_diffrn_radiation_type MoK\a
_diffrn_radiation_wavelength 0.71073
_diffrn_reflns_av_R_equivalents 0.0783
_diffrn_reflns_av_sigmaI/netI 0.0519
_diffrn_reflns_limit_h_max 12
_diffrn_reflns_limit_h_min -12
_diffrn_reflns_limit_k_max 4
_diffrn_reflns_limit_k_min -7
_diffrn_reflns_limit_l_max 15
_diffrn_reflns_limit_l_min -14
_diffrn_reflns_number 3879
_diffrn_reflns_theta_full 25.00
_diffrn_reflns_theta_max 25.00
_diffrn_reflns_theta_min 2.09
_exptl_absorpt_coefficient_mu 1.874
_exptl_absorpt_correction_T_max 1.0
_exptl_absorpt_correction_T_min 0.86
_exptl_absorpt_correction_type multi-scan
_exptl_absorpt_process_details '(SADABS; Blessing, 1995; Sheldrick, 2001)'
_exptl_crystal_colour red
_exptl_crystal_density_diffrn 1.705
_exptl_crystal_density_method 'not measured'
_exptl_crystal_description rod
_exptl_crystal_F_000 408
_exptl_crystal_size_max 0.35
_exptl_crystal_size_mid 0.15
_exptl_crystal_size_min 0.10
_refine_diff_density_max 0.800
_refine_diff_density_min -0.464
_refine_ls_extinction_coef 0.007(2)
_refine_ls_extinction_expression Fc^*^=kFc[1+0.001xFc^2^\l^3^/sin(2\q)]^-1/4^
_refine_ls_extinction_method SHELXL97
_refine_ls_goodness_of_fit_ref 1.023
_refine_ls_hydrogen_treatment mixed
_refine_ls_matrix_type full
_refine_ls_number_parameters 111
_refine_ls_number_reflns 1368
_refine_ls_number_restraints 0
_refine_ls_restrained_S_all 1.023
_refine_ls_R_factor_all 0.0365
_refine_ls_R_factor_gt 0.0341
_refine_ls_shift/su_max 0.001
_refine_ls_shift/su_mean 0.000
_refine_ls_structure_factor_coef Fsqd
_refine_ls_weighting_details 'calc w = 1/[\s^2^(Fo^2^)+(0.0614P)^2^] where P = (Fo^2^+2Fc^2^)/3'
_refine_ls_weighting_scheme calc
_refine_ls_wR_factor_gt 0.0924
_refine_ls_wR_factor_ref 0.0941
_reflns_number_gt 1228
_reflns_number_total 1368
_reflns_threshold_expression I>2\s(I)
_cod_data_source_file dn6048.cif
_cod_data_source_block 1
_cod_depositor_comments
;
The following automatic conversions were performed:
'_symmetry_cell_setting' value 'Monoclinic' changed to 'monoclinic'
according to '/home/saulius/struct/CIF-dictionaries/cif_core.dic'
dictionary named 'cif_core.dic' version 2.4.1 from 2010-06-29.

Automatic conversion script
Id: cif_fix_enum 1527 2010-12-29 10:47:43Z saulius 

The following automatic conversions were performed:

'_symmetry_cell_setting' value 'Monoclinic' changed to 'monoclinic'
according to /home/saulius/struct/CIF-dictionaries/cif_core.dic
dictionary named 'cif_core.dic' version 2.4.1 from 2010-06-29.

Automatic conversion script
Id: cif_fix_values 1715 2011-07-08 13:25:40Z adriana 
;
_cod_original_sg_symbol_H-M 'P 2/c'
_cod_database_code 2201953
_cod_database_fobs_code 2201953

loop_
_symmetry_equiv_pos_as_xyz
'x, y, z'
'-x, y, -z+1/2'
'-x, -y, -z'
'x, -y, z-1/2'

loop_
_atom_site_label
_atom_site_fract_x
_atom_site_fract_y
_atom_site_fract_z
_atom_site_U_iso_or_equiv
_atom_site_adp_type
_atom_site_calc_flag
_atom_site_refinement_flags
_atom_site_occupancy
_atom_site_disorder_assembly
_atom_site_disorder_group
_atom_site_type_symbol
C1 0.6301(2) 0.1018(3) 0.26450(16) 0.0192(5) Uani d . 1 . . C
C2 0.6544(2) 0.3244(4) 0.24073(17) 0.0213(5) Uani d . 1 . . C
H2 0.5863 0.4330 0.2109 0.026 Uiso calc R 1 . . H
C3 0.7976(2) 0.3511(4) 0.26977(17) 0.0227(5) Uani d . 1 . . C
H3 0.8425 0.4815 0.2623 0.027 Uiso calc R 1 . . H
C4 0.8639(2) 0.1499(4) 0.31219(17) 0.0235(5) Uani d . 1 . . C
H4 0.9601 0.1235 0.3386 0.028 Uiso calc R 1 . . H
C5 0.7603(2) -0.0035(3) 0.30789(16) 0.0225(5) Uani d . 1 . . C
H5 0.7752 -0.1515 0.3302 0.027 Uiso calc R 1 . . H
C6 0.6438(3) 0.2692(3) 0.5090(2) 0.0311(7) Uani d . 1 . . C
H6 0.5527 0.2186 0.4942 0.037 Uiso calc R 1 . . H
C7 0.7657(2) 0.1468(4) 0.55660(17) 0.0287(5) Uani d . 1 . . C
H7 0.7707 -0.0009 0.5793 0.034 Uiso calc R 1 . . H
C8 0.8795(3) 0.2827(4) 0.5647(2) 0.0286(6) Uani d . 1 . . C
H8 0.9737 0.2421 0.5933 0.034 Uiso calc R 1 . . H
C9 0.8268(2) 0.4899(3) 0.52219(17) 0.0275(5) Uani d . 1 . . C
H9 0.8797 0.6131 0.5178 0.033 Uiso calc R 1 . . H
C10 0.6820(2) 0.4814(4) 0.48745(18) 0.0304(5) Uani d . 1 . . C
H10 0.6206 0.5977 0.4552 0.036 Uiso calc R 1 . . H
C11 0.5000 -0.0124(4) 0.2500 0.0220(6) Uani d S 1 . . C
O1 0.5000 -0.2137(3) 0.2500 0.0372(7) Uani d S 1 . . O
Fe1 0.75090(3) 0.25631(4) 0.40398(2) 0.0176(2) Uani d . 1 . . Fe

loop_
_atom_site_aniso_label
_atom_site_aniso_U_11
_atom_site_aniso_U_22
_atom_site_aniso_U_33
_atom_site_aniso_U_12
_atom_site_aniso_U_13
_atom_site_aniso_U_23
C1 0.0249(11) 0.0146(10) 0.0168(10) -0.0005(8) 0.0058(8) -0.0030(8)
C2 0.0285(12) 0.0171(10) 0.0176(11) 0.0011(10) 0.0071(9) 0.0004(9)
C3 0.0290(12) 0.0216(11) 0.0208(11) -0.0037(10) 0.0127(9) -0.0023(10)
C4 0.0214(11) 0.0269(12) 0.0246(12) 0.0017(10) 0.0111(9) -0.0056(10)
C5 0.0259(11) 0.0181(10) 0.0235(11) 0.0046(8) 0.0087(9) -0.0022(9)
C6 0.0303(15) 0.0443(16) 0.0230(14) -0.0016(10) 0.0148(12) -0.0049(9)
C7 0.0371(13) 0.0295(13) 0.0201(12) 0.0008(10) 0.0109(10) 0.0026(10)
C8 0.0264(13) 0.0370(13) 0.0193(13) 0.0024(10) 0.0043(11) -0.0018(10)
C9 0.0347(12) 0.0260(11) 0.0207(11) -0.0024(9) 0.0086(9) -0.0081(9)
C10 0.0370(13) 0.0331(13) 0.0231(12) 0.0098(10) 0.0132(10) -0.0054(10)
C11 0.0247(15) 0.0167(14) 0.0216(15) 0.000 0.0044(12) 0.000
O1 0.0279(13) 0.0117(10) 0.065(2) 0.000 0.0081(13) 0.000
Fe1 0.0184(3) 0.0162(3) 0.0180(3) 0.00138(10) 0.00631(19) -0.00086(10)

loop_
_atom_type_symbol
_atom_type_description
_atom_type_scat_dispersion_real
_atom_type_scat_dispersion_imag
_atom_type_scat_source
C C 0.0033 0.0016 'International Tables Vol C Tables 4.2.6.8 and 6.1.1.4'
H H 0.0000 0.0000 'International Tables Vol C Tables 4.2.6.8 and 6.1.1.4'
O O 0.0106 0.0060 'International Tables Vol C Tables 4.2.6.8 and 6.1.1.4'
Fe Fe 0.3463 0.8444 'International Tables Vol C Tables 4.2.6.8 and 6.1.1.4'

loop_
_geom_angle_atom_site_label_1
_geom_angle_atom_site_label_2
_geom_angle_atom_site_label_3
_geom_angle_site_symmetry_3
_geom_angle
_geom_angle_publ_flag
C5 C1 C2 . 107.53(18) ?
C5 C1 C11 . 122.32(17) y
C2 C1 C11 . 130.15(18) y
C5 C1 Fe1 . 70.17(11) ?
C2 C1 Fe1 . 69.42(11) ?
C11 C1 Fe1 . 125.69(12) y
C3 C2 C1 . 107.54(19) ?
C3 C2 Fe1 . 70.32(12) ?
C1 C2 Fe1 . 69.06(11) ?
C3 C2 H2 . 126.2 ?
C1 C2 H2 . 126.2 ?
Fe1 C2 H2 . 126.0 ?
C2 C3 C4 . 108.8(2) ?
C2 C3 Fe1 . 69.34(12) ?
C4 C3 Fe1 . 69.80(11) ?
C2 C3 H3 . 125.6 ?
C4 C3 H3 . 125.6 ?
Fe1 C3 H3 . 126.8 ?
C5 C4 C3 . 107.71(19) ?
C5 C4 Fe1 . 69.56(11) ?
C3 C4 Fe1 . 69.54(11) ?
C5 C4 H4 . 126.1 ?
C3 C4 H4 . 126.1 ?
Fe1 C4 H4 . 126.3 ?
C4 C5 C1 . 108.43(18) ?
C4 C5 Fe1 . 70.02(11) ?
C1 C5 Fe1 . 69.03(11) ?
C4 C5 H5 . 125.8 ?
C1 C5 H5 . 125.8 ?
Fe1 C5 H5 . 126.7 ?
C7 C6 C10 . 107.7(2) ?
C7 C6 Fe1 . 69.75(14) ?
C10 C6 Fe1 . 69.36(14) ?
C7 C6 H6 . 126.1 ?
C10 C6 H6 . 126.1 ?
Fe1 C6 H6 . 126.3 ?
C6 C7 C8 . 108.3(2) ?
C6 C7 Fe1 . 69.83(14) ?
C8 C7 Fe1 . 69.63(14) ?
C6 C7 H7 . 125.9 ?
C8 C7 H7 . 125.9 ?
Fe1 C7 H7 . 126.3 ?
C9 C8 C7 . 107.6(2) ?
C9 C8 Fe1 . 69.65(13) ?
C7 C8 Fe1 . 69.67(13) ?
C9 C8 H8 . 126.2 ?
C7 C8 H8 . 126.2 ?
Fe1 C8 H8 . 126.0 ?
C10 C9 C8 . 108.2(2) ?
C10 C9 Fe1 . 69.57(12) ?
C8 C9 Fe1 . 69.76(13) ?
C10 C9 H9 . 125.9 ?
C8 C9 H9 . 125.9 ?
Fe1 C9 H9 . 126.3 ?
C9 C10 C6 . 108.2(2) ?
C9 C10 Fe1 . 69.96(12) ?
C6 C10 Fe1 . 69.96(14) ?
C9 C10 H10 . 125.9 ?
C6 C10 H10 . 125.9 ?
Fe1 C10 H10 . 125.8 ?
O1 C11 C1 . 118.37(12) y
O1 C11 C1 2_655 118.37(12) ?
C1 C11 C1 2_655 123.3(2) ?
C1 Fe1 C10 . 124.53(9) y
C1 Fe1 C2 . 41.52(8) ?
C10 Fe1 C2 . 106.06(9) ?
C1 Fe1 C9 . 161.31(9) ?
C10 Fe1 C9 . 40.47(9) ?
C2 Fe1 C9 . 123.50(9) ?
C1 Fe1 C8 . 156.57(9) ?
C10 Fe1 C8 . 68.31(10) ?
C2 Fe1 C8 . 160.94(10) ?
C9 Fe1 C8 . 40.58(8) ?
C1 Fe1 C6 . 107.48(10) ?
C10 Fe1 C6 . 40.68(8) ?
C2 Fe1 C6 . 120.03(10) ?
C9 Fe1 C6 . 68.23(9) ?
C8 Fe1 C6 . 68.37(12) ?
C1 Fe1 C7 . 121.20(9) ?
C10 Fe1 C7 . 68.16(9) ?
C2 Fe1 C7 . 155.95(10) ?
C9 Fe1 C7 . 68.16(9) ?
C8 Fe1 C7 . 40.70(10) ?
C6 Fe1 C7 . 40.42(10) ?
C1 Fe1 C5 . 40.81(8) ?
C10 Fe1 C5 . 162.56(9) ?
C2 Fe1 C5 . 68.90(9) ?
C9 Fe1 C5 . 156.17(9) ?
C8 Fe1 C5 . 121.80(9) ?
C6 Fe1 C5 . 126.20(9) ?
C7 Fe1 C5 . 109.24(9) ?
C1 Fe1 C3 . 68.60(8) ?
C10 Fe1 C3 . 119.53(9) ?
C2 Fe1 C3 . 40.34(8) ?
C9 Fe1 C3 . 107.04(9) ?
C8 Fe1 C3 . 125.21(10) ?
C6 Fe1 C3 . 154.68(10) ?
C7 Fe1 C3 . 163.03(9) ?
C5 Fe1 C3 . 68.15(8) ?
C1 Fe1 C4 . 68.63(8) ?
C10 Fe1 C4 . 154.94(9) ?
C2 Fe1 C4 . 68.59(9) ?
C9 Fe1 C4 . 120.71(9) ?
C8 Fe1 C4 . 108.34(10) ?
C6 Fe1 C4 . 163.28(9) ?
C7 Fe1 C4 . 126.52(9) ?
C5 Fe1 C4 . 40.43(8) ?
C3 Fe1 C4 . 40.66(9) ?

loop_
_geom_bond_atom_site_label_1
_geom_bond_atom_site_label_2
_geom_bond_site_symmetry_2
_geom_bond_distance
_geom_bond_publ_flag
C1 C5 . 1.424(3) y
C1 C2 . 1.444(3) y
C1 C11 . 1.477(2) y
C1 Fe1 . 2.0344(19) y
C2 C3 . 1.411(3) y
C2 Fe1 . 2.039(2) y
C2 H2 . 0.9500 ?
C3 C4 . 1.427(3) y
C3 Fe1 . 2.052(2) y
C3 H3 . 0.9500 ?
C4 C5 . 1.418(3) y
C4 Fe1 . 2.056(2) y
C4 H4 . 0.9500 ?
C5 Fe1 . 2.0495(19) y
C5 H5 . 0.9500 ?
C6 C7 . 1.413(3) y
C6 C10 . 1.420(3) y
C6 Fe1 . 2.046(3) y
C6 H6 . 0.9500 ?
C7 C8 . 1.422(3) y
C7 Fe1 . 2.045(2) y
C7 H7 . 0.9500 ?
C8 C9 . 1.418(3) y
C8 Fe1 . 2.045(3) y
C8 H8 . 0.9500 ?
C9 C10 . 1.412(3) y
C9 Fe1 . 2.043(2) y
C9 H9 . 0.9500 ?
C10 Fe1 . 2.038(2) y
C10 H10 . 0.9500 ?
C11 O1 . 1.237(3) y
C11 C1 2_655 1.477(2) ?

loop_
_geom_torsion_atom_site_label_1
_geom_torsion_atom_site_label_2
_geom_torsion_atom_site_label_3
_geom_torsion_atom_site_label_4
_geom_torsion_site_symmetry_4
_geom_torsion
_geom_torsion_publ_flag
C5 C1 C2 C3 . 0.0(2) ?
C11 C1 C2 C3 . 179.96(17) ?
Fe1 C1 C2 C3 . 60.06(15) ?
C5 C1 C2 Fe1 . -60.09(14) ?
C11 C1 C2 Fe1 . 119.90(19) ?
C1 C2 C3 C4 . -0.5(2) ?
Fe1 C2 C3 C4 . 58.80(14) ?
C1 C2 C3 Fe1 . -59.27(14) ?
C2 C3 C4 C5 . 0.8(2) ?
Fe1 C3 C4 C5 . 59.30(14) ?
C2 C3 C4 Fe1 . -58.52(15) ?
C3 C4 C5 C1 . -0.8(2) ?
Fe1 C4 C5 C1 . 58.49(14) ?
C3 C4 C5 Fe1 . -59.29(14) ?
C2 C1 C5 C4 . 0.5(2) ?
C11 C1 C5 C4 . -179.48(16) ?
Fe1 C1 C5 C4 . -59.10(14) ?
C2 C1 C5 Fe1 . 59.61(13) ?
C11 C1 C5 Fe1 . -120.38(17) ?
C10 C6 C7 C8 . 0.0(3) ?
Fe1 C6 C7 C8 . 59.21(17) ?
C10 C6 C7 Fe1 . -59.17(17) ?
C6 C7 C8 C9 . 0.3(3) ?
Fe1 C7 C8 C9 . 59.59(17) ?
C6 C7 C8 Fe1 . -59.33(16) ?
C7 C8 C9 C10 . -0.5(3) ?
Fe1 C8 C9 C10 . 59.14(15) ?
C7 C8 C9 Fe1 . -59.60(16) ?
C8 C9 C10 C6 . 0.5(3) ?
Fe1 C9 C10 C6 . 59.74(16) ?
C8 C9 C10 Fe1 . -59.26(16) ?
C7 C6 C10 C9 . -0.3(3) ?
Fe1 C6 C10 C9 . -59.74(15) ?
C7 C6 C10 Fe1 . 59.42(17) ?
C5 C1 C11 O1 . -17.7(2) y
C2 C1 C11 O1 . 162.34(17) y
Fe1 C1 C11 O1 . -105.38(13) y
C5 C1 C11 C1 2_655 162.3(2) ?
C2 C1 C11 C1 2_655 -17.66(17) ?
Fe1 C1 C11 C1 2_655 74.62(13) y
C5 C1 Fe1 C10 . -167.19(12) ?
C2 C1 Fe1 C10 . 74.29(15) ?
C11 C1 Fe1 C10 . -51.0(2) ?
C5 C1 Fe1 C2 . 118.52(18) ?
C11 C1 Fe1 C2 . -125.3(2) ?
C5 C1 Fe1 C9 . 160.8(2) ?
C2 C1 Fe1 C9 . 42.2(3) ?
C11 C1 Fe1 C9 . -83.1(3) ?
C5 C1 Fe1 C8 . -49.8(3) ?
C2 C1 Fe1 C8 . -168.4(2) ?
C11 C1 Fe1 C8 . 66.3(3) ?
C5 C1 Fe1 C6 . -125.64(13) ?
C2 C1 Fe1 C6 . 115.84(13) ?
C11 C1 Fe1 C6 . -9.5(2) ?
C5 C1 Fe1 C7 . -83.57(14) ?
C2 C1 Fe1 C7 . 157.90(13) ?
C11 C1 Fe1 C7 . 32.6(2) ?
C2 C1 Fe1 C5 . -118.52(18) ?
C11 C1 Fe1 C5 . 116.1(2) ?
C5 C1 Fe1 C3 . 80.92(13) ?
C2 C1 Fe1 C3 . -37.60(12) ?
C11 C1 Fe1 C3 . -162.9(2) ?
C5 C1 Fe1 C4 . 37.10(12) ?
C2 C1 Fe1 C4 . -81.42(14) ?
C11 C1 Fe1 C4 . 153.25(19) ?
C9 C10 Fe1 C1 . -164.81(12) ?
C6 C10 Fe1 C1 . 76.05(18) ?
C9 C10 Fe1 C2 . -123.20(13) ?
C6 C10 Fe1 C2 . 117.66(16) ?
C6 C10 Fe1 C9 . -119.1(2) ?
C9 C10 Fe1 C8 . 37.53(14) ?
C6 C10 Fe1 C8 . -81.61(17) ?
C9 C10 Fe1 C6 . 119.1(2) ?
C9 C10 Fe1 C7 . 81.51(14) ?
C6 C10 Fe1 C7 . -37.63(15) ?
C9 C10 Fe1 C5 . 166.3(2) ?
C6 C10 Fe1 C5 . 47.1(3) ?
C9 C10 Fe1 C3 . -81.66(15) ?
C6 C10 Fe1 C3 . 159.20(16) ?
C9 C10 Fe1 C4 . -49.5(3) ?
C6 C10 Fe1 C4 . -168.67(18) ?
C3 C2 Fe1 C1 . -118.65(18) ?
C3 C2 Fe1 C10 . 116.96(13) ?
C1 C2 Fe1 C10 . -124.39(13) ?
C3 C2 Fe1 C9 . 76.32(15) ?
C1 C2 Fe1 C9 . -165.03(12) ?
C3 C2 Fe1 C8 . 47.1(3) ?
C1 C2 Fe1 C8 . 165.8(3) ?
C3 C2 Fe1 C6 . 158.79(13) ?
C1 C2 Fe1 C6 . -82.56(14) ?
C3 C2 Fe1 C7 . -170.80(19) ?
C1 C2 Fe1 C7 . -52.1(3) ?
C3 C2 Fe1 C5 . -80.67(13) ?
C1 C2 Fe1 C5 . 37.98(12) ?
C1 C2 Fe1 C3 . 118.65(18) ?
C3 C2 Fe1 C4 . -37.15(13) ?
C1 C2 Fe1 C4 . 81.50(13) ?
C10 C9 Fe1 C1 . 42.4(3) ?
C8 C9 Fe1 C1 . 161.9(3) ?
C8 C9 Fe1 C10 . 119.5(2) ?
C10 C9 Fe1 C2 . 74.65(15) ?
C8 C9 Fe1 C2 . -165.83(14) ?
C10 C9 Fe1 C8 . -119.5(2) ?
C10 C9 Fe1 C6 . -37.81(14) ?
C8 C9 Fe1 C6 . 81.72(17) ?
C10 C9 Fe1 C7 . -81.50(14) ?
C8 C9 Fe1 C7 . 38.03(15) ?
C10 C9 Fe1 C5 . -169.87(18) ?
C8 C9 Fe1 C5 . -50.3(3) ?
C10 C9 Fe1 C3 . 115.78(13) ?
C8 C9 Fe1 C3 . -124.69(16) ?
C10 C9 Fe1 C4 . 157.99(13) ?
C8 C9 Fe1 C4 . -82.48(17) ?
C9 C8 Fe1 C1 . -165.5(2) ?
C7 C8 Fe1 C1 . -46.8(3) ?
C9 C8 Fe1 C10 . -37.43(14) ?
C7 C8 Fe1 C10 . 81.29(15) ?
C9 C8 Fe1 C2 . 38.7(4) ?
C7 C8 Fe1 C2 . 157.4(2) ?
C7 C8 Fe1 C9 . 118.7(2) ?
C9 C8 Fe1 C6 . -81.36(15) ?
C7 C8 Fe1 C6 . 37.36(13) ?
C9 C8 Fe1 C7 . -118.7(2) ?
C9 C8 Fe1 C5 . 158.53(13) ?
C7 C8 Fe1 C5 . -82.75(16) ?
C9 C8 Fe1 C3 . 74.19(17) ?
C7 C8 Fe1 C3 . -167.09(13) ?
C9 C8 Fe1 C4 . 116.10(15) ?
C7 C8 Fe1 C4 . -125.18(14) ?
C7 C6 Fe1 C1 . 117.89(14) ?
C10 C6 Fe1 C1 . -123.04(15) ?
C7 C6 Fe1 C10 . -119.1(2) ?
C7 C6 Fe1 C2 . 161.45(13) ?
C10 C6 Fe1 C2 . -79.48(17) ?
C7 C6 Fe1 C9 . -81.44(15) ?
C10 C6 Fe1 C9 . 37.62(14) ?
C7 C6 Fe1 C8 . -37.61(13) ?
C10 C6 Fe1 C8 . 81.46(16) ?
C10 C6 Fe1 C7 . 119.1(2) ?
C7 C6 Fe1 C5 . 76.73(17) ?
C10 C6 Fe1 C5 . -164.20(13) ?
C7 C6 Fe1 C3 . -165.34(19) ?
C10 C6 Fe1 C3 . -46.3(3) ?
C7 C6 Fe1 C4 . 44.1(4) ?
C10 C6 Fe1 C4 . 163.2(3) ?
C6 C7 Fe1 C1 . -80.25(15) ?
C8 C7 Fe1 C1 . 160.21(13) ?
C6 C7 Fe1 C10 . 37.86(13) ?
C8 C7 Fe1 C10 . -81.68(15) ?
C6 C7 Fe1 C2 . -42.5(3) ?
C8 C7 Fe1 C2 . -162.1(2) ?
C6 C7 Fe1 C9 . 81.62(15) ?
C8 C7 Fe1 C9 . -37.92(13) ?
C6 C7 Fe1 C8 . 119.5(2) ?
C8 C7 Fe1 C6 . -119.5(2) ?
C6 C7 Fe1 C5 . -123.71(14) ?
C8 C7 Fe1 C5 . 116.75(14) ?
C6 C7 Fe1 C3 . 158.2(3) ?
C8 C7 Fe1 C3 . 38.7(4) ?
C6 C7 Fe1 C4 . -165.57(12) ?
C8 C7 Fe1 C4 . 74.89(16) ?
C4 C5 Fe1 C1 . 119.98(17) ?
C4 C5 Fe1 C10 . 157.5(3) ?
C1 C5 Fe1 C10 . 37.6(3) ?
C4 C5 Fe1 C2 . 81.35(13) ?
C1 C5 Fe1 C2 . -38.63(12) ?
C4 C5 Fe1 C9 . -44.9(3) ?
C1 C5 Fe1 C9 . -164.84(19) ?
C4 C5 Fe1 C8 . -80.97(15) ?
C1 C5 Fe1 C8 . 159.05(13) ?
C4 C5 Fe1 C6 . -166.16(13) ?
C1 C5 Fe1 C6 . 73.86(16) ?
C4 C5 Fe1 C7 . -124.22(13) ?
C1 C5 Fe1 C7 . 115.81(13) ?
C4 C5 Fe1 C3 . 37.86(14) ?
C1 C5 Fe1 C3 . -82.12(13) ?
C1 C5 Fe1 C4 . -119.98(17) ?
C2 C3 Fe1 C1 . 38.66(13) ?
C4 C3 Fe1 C1 . -81.70(14) ?
C2 C3 Fe1 C10 . -79.87(15) ?
C4 C3 Fe1 C10 . 159.77(13) ?
C4 C3 Fe1 C2 . -120.36(19) ?
C2 C3 Fe1 C9 . -122.07(13) ?
C4 C3 Fe1 C9 . 117.57(14) ?
C2 C3 Fe1 C8 . -162.96(13) ?
C4 C3 Fe1 C8 . 76.68(16) ?
C2 C3 Fe1 C6 . -47.1(3) ?
C4 C3 Fe1 C6 . -167.46(19) ?
C2 C3 Fe1 C7 . 167.1(3) ?
C4 C3 Fe1 C7 . 46.7(4) ?
C2 C3 Fe1 C5 . 82.71(13) ?
C4 C3 Fe1 C5 . -37.65(13) ?
C2 C3 Fe1 C4 . 120.36(19) ?
C5 C4 Fe1 C1 . -37.44(12) ?
C3 C4 Fe1 C1 . 81.61(14) ?
C5 C4 Fe1 C10 . -164.31(19) ?
C3 C4 Fe1 C10 . -45.3(3) ?
C5 C4 Fe1 C2 . -82.18(13) ?
C3 C4 Fe1 C2 . 36.87(13) ?
C5 C4 Fe1 C9 . 160.64(12) ?
C3 C4 Fe1 C9 . -80.31(15) ?
C5 C4 Fe1 C8 . 117.84(13) ?
C3 C4 Fe1 C8 . -123.11(14) ?
C5 C4 Fe1 C6 . 42.1(4) ?
C3 C4 Fe1 C6 . 161.2(3) ?
C5 C4 Fe1 C7 . 76.29(15) ?
C3 C4 Fe1 C7 . -164.66(13) ?
C3 C4 Fe1 C5 . 119.05(19) ?
C5 C4 Fe1 C3 . -119.05(19) ?
